data_2216520
loop_
_publ_author_name
'Imhof, Wolfgang'

_publ_section_title
;<i>N</i>-(3-Oxo-2-phenyl-2,3-dihydro-1<i>H</i>-pyrrolo[1,2-<i>c</i>]imidazol-1-yl)-<i>N</i>'-phenyl-<i>N</i>-(2,4,6-trimethylphenyl)urea
 ethyl acetate solvate
;
_journal_coeditor_code HG2325
_journal_issue 12
_journal_name_full 'Acta Crystallographica Section E'
_journal_page_first o4910
_journal_page_last o4910
_journal_paper_doi 10.1107/S1600536807060928
_journal_volume 63
_journal_year 2007
_chemical_formula_iupac 'C28 H26 N4 O2, C4 H8 O2'
_chemical_formula_moiety 'C28 H26 N4 O2, C4 H8 O2'
_chemical_formula_sum 'C32 H34 N4 O4'
_chemical_formula_weight 538.63
_chemical_name_systematic
;
2-(3-Oxo-2-phenyl-2,3-dihydro-1<i>H</i>-pyrrolo[1,2-<i>c</i>]imidazol-1-yl)-
N-phenyl-2-(2,4,6-trimethylphenyl)acetamide ethyl acetate solvate
;
_space_group_IT_number 14
_symmetry_cell_setting monoclinic
_symmetry_space_group_name_Hall '-P 2ybc'
_symmetry_space_group_name_H-M 'P 1 21/c 1'
_atom_sites_solution_hydrogens geom
_atom_sites_solution_primary direct
_atom_sites_solution_secondary difmap
_audit_creation_method SHELXL-97
_cell_angle_alpha 90.00
_cell_angle_beta 111.907(4)
_cell_angle_gamma 90.00
_cell_formula_units_Z 4
_cell_length_a 16.2289(11)
_cell_length_b 11.0873(7)
_cell_length_c 16.8630(8)
_cell_measurement_reflns_used 8455
_cell_measurement_temperature 203(2)
_cell_measurement_theta_max 25.00
_cell_measurement_theta_min 2.25
_cell_volume 2815.1(3)
_computing_cell_refinement 'DENZO (Otwinowski & Minor, 1997)'
_computing_data_collection 'COLLECT (Nonius, 1998)'
_computing_data_reduction 'DENZO (Otwinowski & Minor, 1997)'
_computing_molecular_graphics 'XP (Siemens, 1990)'
_computing_publication_material 'XP (Siemens, 1990)'
_computing_structure_refinement 'SHELXL97 (Sheldrick, 1997)'
_computing_structure_solution 'SHELXS97 (Sheldrick, 1990)'
_diffrn_ambient_temperature 203(2)
_diffrn_measured_fraction_theta_full 0.965
_diffrn_measured_fraction_theta_max 0.965
_diffrn_measurement_device_type 'Nonius KappaCCD'
_diffrn_measurement_method 'omega-scan, phi-scan'
_diffrn_radiation_monochromator graphite
_diffrn_radiation_source 'fine-focus sealed tube'
_diffrn_radiation_type MoK\a
_diffrn_radiation_wavelength 0.71073
_diffrn_reflns_av_R_equivalents 0.0264
_diffrn_reflns_av_sigmaI/netI 0.0481
_diffrn_reflns_limit_h_max 19
_diffrn_reflns_limit_h_min -19
_diffrn_reflns_limit_k_max 13
_diffrn_reflns_limit_k_min -12
_diffrn_reflns_limit_l_max 18
_diffrn_reflns_limit_l_min -18
_diffrn_reflns_number 8455
_diffrn_reflns_theta_full 25.00
_diffrn_reflns_theta_max 25.00
_diffrn_reflns_theta_min 2.25
_exptl_absorpt_coefficient_mu 0.085
_exptl_absorpt_correction_type none
_exptl_crystal_colour 'light yellow'
_exptl_crystal_density_diffrn 1.271
_exptl_crystal_density_method 'not measured'
_exptl_crystal_description quader
_exptl_crystal_F_000 1144
_exptl_crystal_size_max 0.4
_exptl_crystal_size_mid 0.3
_exptl_crystal_size_min 0.3
_refine_diff_density_max 0.169
_refine_diff_density_min -0.197
_refine_ls_extinction_method none
_refine_ls_goodness_of_fit_ref 0.834
_refine_ls_hydrogen_treatment constr
_refine_ls_matrix_type full
_refine_ls_number_parameters 366
_refine_ls_number_reflns 4780
_refine_ls_number_restraints 0
_refine_ls_restrained_S_all 0.834
_refine_ls_R_factor_all 0.0651
_refine_ls_R_factor_gt 0.0423
_refine_ls_shift/su_max 0.025
_refine_ls_shift/su_mean 0.000
_refine_ls_structure_factor_coef Fsqd
_refine_ls_weighting_details 'calc w=1/[\s^2^(Fo^2^)+(0.0883P)^2^] where P=(Fo^2^+2Fc^2^)/3'
_refine_ls_weighting_scheme calc
_refine_ls_wR_factor_gt 0.1049
_refine_ls_wR_factor_ref 0.1146
_reflns_number_gt 3265
_reflns_number_total 4780
_reflns_threshold_expression I>2\s(I)
_cod_data_source_file hg2325.cif
_cod_data_source_block I
_cod_original_sg_symbol_H-M 'P 21/c'
_cod_database_code 2216520
_cod_database_fobs_code 2216520

loop_
_symmetry_equiv_pos_as_xyz
'x, y, z'
'-x, y+1/2, -z+1/2'
'-x, -y, -z'
'x, -y-1/2, z-1/2'

loop_
_atom_site_type_symbol
_atom_site_label
_atom_site_fract_x
_atom_site_fract_y
_atom_site_fract_z
_atom_site_U_iso_or_equiv
_atom_site_adp_type
_atom_site_calc_flag
_atom_site_refinement_flags
_atom_site_occupancy
O O1 0.26955(9) 0.30094(11) 0.32304(7) 0.0502(3) Uani d . 1
N N1 0.14653(10) 0.29652(13) 0.19593(9) 0.0392(4) Uani d . 1
C C1 0.07187(14) 0.25677(17) 0.20841(13) 0.0521(5) Uani d . 1
H H1 0.0688 0.2283 0.2591 0.078 Uiso calc R 1
O O2 0.23868(8) 0.13806(10) 0.11232(7) 0.0432(3) Uani d . 1
N N2 0.27078(10) 0.37447(12) 0.19455(8) 0.0355(3) Uani d . 1
C C2 0.00374(14) 0.26760(18) 0.13176(14) 0.0553(5) Uani d . 1
H H2 -0.0551 0.2471 0.1207 0.083 Uiso calc R 1
N N3 0.23943(9) 0.31621(12) 0.04532(8) 0.0324(3) Uani d . 1
C C3 0.03661(12) 0.31543(17) 0.07091(12) 0.0461(5) Uani d . 1
H H3 0.0040 0.3320 0.0137 0.069 Uiso calc R 1
N N4 0.26166(9) 0.13536(12) -0.01321(8) 0.0356(3) Uani d . 1
H H4 0.2563 0.1775 -0.0577 0.053 Uiso calc R 1
C C4 0.12517(12) 0.33192(15) 0.11321(10) 0.0368(4) Uani d . 1
C C5 0.20816(11) 0.38032(15) 0.10422(10) 0.0335(4) Uani d . 1
H H5 0.1985 0.4651 0.0868 0.050 Uiso calc R 1
C C6 0.23449(13) 0.32051(15) 0.24712(11) 0.0392(4) Uani d . 1
C C7 0.24625(11) 0.19124(15) 0.05201(10) 0.0336(4) Uani d . 1
C C8 0.35420(12) 0.43446(15) 0.22519(10) 0.0367(4) Uani d . 1
C C9 0.42748(13) 0.38264(17) 0.28751(10) 0.0447(5) Uani d . 1
H H9 0.4230 0.3067 0.3090 0.067 Uiso calc R 1
C C10 0.50732(13) 0.4440(2) 0.31774(12) 0.0531(5) Uani d . 1
H H10 0.5561 0.4095 0.3603 0.080 Uiso calc R 1
C C11 0.51548(14) 0.5558(2) 0.28541(13) 0.0571(5) Uani d . 1
H H11 0.5695 0.5965 0.3057 0.086 Uiso calc R 1
C C12 0.44309(15) 0.60616(19) 0.22320(14) 0.0614(6) Uani d . 1
H H12 0.4483 0.6813 0.2010 0.092 Uiso calc R 1
C C13 0.36229(13) 0.54674(17) 0.19292(12) 0.0508(5) Uani d . 1
H H13 0.3135 0.5822 0.1509 0.076 Uiso calc R 1
C C14 0.26130(11) 0.38359(14) -0.01744(9) 0.0321(4) Uani d . 1
C C15 0.34965(11) 0.38869(14) -0.01265(10) 0.0346(4) Uani d . 1
C C16 0.36662(12) 0.45074(15) -0.07668(10) 0.0378(4) Uani d . 1
H H16 0.4246 0.4529 -0.0749 0.057 Uiso calc R 1
C C17 0.30080(12) 0.50961(15) -0.14316(10) 0.0382(4) Uani d . 1
C C18 0.21474(12) 0.50428(15) -0.14451(10) 0.0389(4) Uani d . 1
H H18 0.1699 0.5446 -0.1877 0.058 Uiso calc R 1
C C19 0.19304(11) 0.44124(15) -0.08405(10) 0.0345(4) Uani d . 1
C C20 0.42454(12) 0.32755(17) 0.05762(11) 0.0440(4) Uani d . 1
H H20A 0.4187 0.2417 0.0503 0.066 Uiso calc R 1
H H20B 0.4224 0.3491 0.1120 0.066 Uiso calc R 1
H H20C 0.4802 0.3529 0.0555 0.066 Uiso calc R 1
C C21 0.32114(14) 0.57668(18) -0.21132(11) 0.0511(5) Uani d . 1
H H21A 0.3843 0.5802 -0.1962 0.077 Uiso calc R 1
H H21B 0.2977 0.6571 -0.2163 0.077 Uiso calc R 1
H H21C 0.2944 0.5355 -0.2649 0.077 Uiso calc R 1
C C22 0.09814(12) 0.43324(18) -0.09162(11) 0.0445(4) Uani d . 1
H H22A 0.0898 0.4823 -0.0483 0.067 Uiso calc R 1
H H22B 0.0839 0.3509 -0.0844 0.067 Uiso calc R 1
H H22C 0.0600 0.4614 -0.1470 0.067 Uiso calc R 1
C C23 0.28586(11) 0.01230(15) -0.01252(10) 0.0356(4) Uani d . 1
C C24 0.34908(12) -0.01721(16) -0.04676(10) 0.0424(4) Uani d . 1
H H24 0.3751 0.0432 -0.0679 0.064 Uiso calc R 1
C C25 0.37323(15) -0.13587(18) -0.04937(12) 0.0558(5) Uani d . 1
H H25 0.4149 -0.1552 -0.0731 0.084 Uiso calc R 1
C C26 0.33646(15) -0.22613(18) -0.01726(13) 0.0597(6) Uani d . 1
H H26 0.3539 -0.3059 -0.0181 0.090 Uiso calc R 1
C C27 0.27349(15) -0.19684(17) 0.01613(12) 0.0537(5) Uani d . 1
H H27 0.2477 -0.2576 0.0372 0.081 Uiso calc R 1
C C28 0.24790(13) -0.07770(15) 0.01877(11) 0.0438(4) Uani d . 1
H H28 0.2054 -0.0589 0.0415 0.066 Uiso calc R 1
O O3 0.08918(9) 0.79550(12) 0.18966(8) 0.0534(4) Uani d . 1
O O4 0.14584(10) 0.66986(14) 0.11965(9) 0.0656(4) Uani d . 1
C C29 0.15269(16) 0.6166(2) 0.25872(13) 0.0648(6) Uani d . 1
H H29A 0.1092 0.5538 0.2481 0.097 Uiso calc R 1
H H29B 0.1533 0.6643 0.3064 0.097 Uiso calc R 1
H H29C 0.2103 0.5815 0.2714 0.097 Uiso calc R 1
C C30 0.13003(12) 0.69448(18) 0.18177(12) 0.0477(5) Uani d . 1
C C31 0.06762(15) 0.88484(19) 0.12199(13) 0.0580(5) Uani d . 1
H H31A 0.0655 0.8472 0.0693 0.087 Uiso calc R 1
H H31B 0.1128 0.9472 0.1372 0.087 Uiso calc R 1
C C32 -0.01968(17) 0.9382(2) 0.10986(19) 0.0841(8) Uani d . 1
H H32A -0.0651 0.8781 0.0877 0.126 Uiso calc R 1
H H32B -0.0315 1.0042 0.0703 0.126 Uiso calc R 1
H H32C -0.0192 0.9671 0.1637 0.126 Uiso calc R 1

loop_
_atom_site_aniso_label
_atom_site_aniso_U_11
_atom_site_aniso_U_22
_atom_site_aniso_U_33
_atom_site_aniso_U_12
_atom_site_aniso_U_13
_atom_site_aniso_U_23
O1 0.0721(10) 0.0464(8) 0.0334(7) -0.0057(7) 0.0210(6) 0.0013(5)
N1 0.0473(10) 0.0367(8) 0.0400(8) -0.0032(7) 0.0236(7) -0.0015(6)
C1 0.0641(14) 0.0455(11) 0.0614(13) -0.0056(10) 0.0403(12) -0.0001(9)
O2 0.0604(9) 0.0351(7) 0.0410(6) 0.0059(6) 0.0270(6) 0.0056(5)
N2 0.0429(9) 0.0327(8) 0.0302(7) -0.0008(7) 0.0131(6) -0.0002(6)
C2 0.0476(13) 0.0550(13) 0.0712(14) -0.0049(10) 0.0313(11) 0.0003(10)
N3 0.0393(8) 0.0284(8) 0.0324(7) 0.0038(6) 0.0168(6) 0.0010(5)
C3 0.0416(12) 0.0457(11) 0.0528(11) 0.0004(9) 0.0198(9) -0.0018(8)
N4 0.0451(9) 0.0308(8) 0.0343(7) 0.0044(6) 0.0187(6) 0.0030(6)
C4 0.0437(11) 0.0316(9) 0.0398(9) 0.0018(8) 0.0209(8) -0.0022(7)
C5 0.0371(10) 0.0311(9) 0.0328(8) 0.0028(7) 0.0138(7) -0.0003(6)
C6 0.0541(12) 0.0301(10) 0.0371(10) 0.0000(8) 0.0212(9) -0.0022(7)
C7 0.0341(10) 0.0337(10) 0.0330(9) 0.0028(7) 0.0124(7) 0.0009(7)
C8 0.0430(11) 0.0335(10) 0.0348(8) 0.0009(8) 0.0156(8) -0.0046(7)
C9 0.0499(12) 0.0443(11) 0.0388(9) 0.0088(9) 0.0153(9) -0.0005(8)
C10 0.0422(12) 0.0663(14) 0.0436(10) 0.0079(11) 0.0076(9) -0.0084(9)
C11 0.0431(13) 0.0571(14) 0.0667(13) -0.0074(10) 0.0153(10) -0.0182(11)
C12 0.0512(14) 0.0457(12) 0.0831(15) -0.0077(10) 0.0201(12) 0.0027(11)
C13 0.0446(12) 0.0411(11) 0.0599(12) -0.0011(9) 0.0119(9) 0.0071(9)
C14 0.0389(10) 0.0266(9) 0.0333(8) 0.0009(7) 0.0162(7) -0.0013(7)
C15 0.0389(10) 0.0305(9) 0.0339(8) 0.0004(8) 0.0131(7) -0.0025(7)
C16 0.0389(10) 0.0358(10) 0.0427(9) -0.0036(8) 0.0197(8) -0.0055(7)
C17 0.0464(11) 0.0336(10) 0.0364(9) -0.0026(8) 0.0174(8) -0.0016(7)
C18 0.0461(11) 0.0347(10) 0.0336(9) 0.0035(8) 0.0123(8) 0.0030(7)
C19 0.0392(10) 0.0297(9) 0.0341(9) 0.0018(8) 0.0132(8) -0.0015(7)
C20 0.0385(11) 0.0454(11) 0.0473(10) 0.0040(9) 0.0151(8) 0.0043(8)
C21 0.0590(13) 0.0518(12) 0.0468(10) -0.0017(10) 0.0247(9) 0.0076(9)
C22 0.0408(11) 0.0492(11) 0.0418(9) 0.0063(9) 0.0136(8) 0.0072(8)
C23 0.0385(10) 0.0322(10) 0.0331(8) 0.0029(8) 0.0100(7) -0.0023(7)
C24 0.0442(11) 0.0433(11) 0.0400(9) 0.0074(9) 0.0160(8) -0.0004(8)
C25 0.0647(14) 0.0527(13) 0.0493(11) 0.0187(11) 0.0203(10) -0.0055(9)
C26 0.0779(16) 0.0367(12) 0.0545(12) 0.0147(11) 0.0131(11) -0.0064(9)
C27 0.0682(14) 0.0328(11) 0.0529(11) -0.0049(10) 0.0142(10) -0.0003(9)
C28 0.0479(12) 0.0360(10) 0.0472(10) -0.0012(9) 0.0174(9) -0.0005(8)
O3 0.0595(9) 0.0494(8) 0.0511(8) 0.0117(7) 0.0205(7) -0.0004(6)
O4 0.0703(11) 0.0714(10) 0.0585(9) 0.0184(8) 0.0280(8) -0.0045(7)
C29 0.0708(16) 0.0627(14) 0.0616(13) 0.0168(12) 0.0254(11) 0.0055(10)
C30 0.0391(11) 0.0529(12) 0.0479(11) 0.0006(10) 0.0125(9) -0.0074(9)
C31 0.0669(15) 0.0512(13) 0.0535(11) 0.0068(10) 0.0197(10) 0.0030(9)
C32 0.0685(17) 0.0624(16) 0.118(2) 0.0154(13) 0.0304(15) 0.0237(15)

loop_
_atom_type_symbol
_atom_type_description
_atom_type_scat_dispersion_real
_atom_type_scat_dispersion_imag
_atom_type_scat_source
C C 0.0033 0.0016 'International Tables Vol C Tables 4.2.6.8 and 6.1.1.4'
H H 0.0000 0.0000 'International Tables Vol C Tables 4.2.6.8 and 6.1.1.4'
N N 0.0061 0.0033 'International Tables Vol C Tables 4.2.6.8 and 6.1.1.4'
O O 0.0106 0.0060 'International Tables Vol C Tables 4.2.6.8 and 6.1.1.4'

loop_
_geom_angle_atom_site_label_1
_geom_angle_atom_site_label_2
_geom_angle_atom_site_label_3
_geom_angle
C4 N1 C1 110.25(15)
C4 N1 C6 112.97(14)
C1 N1 C6 136.39(15)
C2 C1 N1 106.06(16)
C2 C1 H1 127.0
N1 C1 H1 127.0
C6 N2 C8 123.34(13)
C6 N2 C5 112.82(14)
C8 N2 C5 123.18(12)
C1 C2 C3 109.16(18)
C1 C2 H2 125.4
C3 C2 H2 125.4
C7 N3 C14 122.75(12)
C7 N3 C5 117.88(12)
C14 N3 C5 119.36(12)
C4 C3 C2 106.22(17)
C4 C3 H3 126.9
C2 C3 H3 126.9
C7 N4 C23 124.30(13)
C7 N4 H4 117.9
C23 N4 H4 117.9
C3 C4 N1 108.30(15)
C3 C4 C5 143.58(16)
N1 C4 C5 108.02(14)
N3 C5 N2 113.50(13)
N3 C5 C4 116.47(13)
N2 C5 C4 100.16(12)
N3 C5 H5 108.8
N2 C5 H5 108.8
C4 C5 H5 108.8
O1 C6 N2 128.03(18)
O1 C6 N1 126.19(16)
N2 C6 N1 105.73(14)
O2 C7 N4 123.91(15)
O2 C7 N3 121.27(13)
N4 C7 N3 114.82(13)
C9 C8 C13 119.40(17)
C9 C8 N2 120.92(16)
C13 C8 N2 119.68(15)
C8 C9 C10 119.86(18)
C8 C9 H9 120.1
C10 C9 H9 120.1
C11 C10 C9 120.75(19)
C11 C10 H10 119.6
C9 C10 H10 119.6
C12 C11 C10 119.18(19)
C12 C11 H11 120.4
C10 C11 H11 120.4
C11 C12 C13 120.9(2)
C11 C12 H12 119.6
C13 C12 H12 119.6
C12 C13 C8 119.93(18)
C12 C13 H13 120.0
C8 C13 H13 120.0
C19 C14 C15 120.72(14)
C19 C14 N3 119.08(14)
C15 C14 N3 120.18(14)
C16 C15 C14 117.89(15)
C16 C15 C20 119.87(16)
C14 C15 C20 122.22(14)
C17 C16 C15 122.90(16)
C17 C16 H16 118.6
C15 C16 H16 118.6
C16 C17 C18 117.31(15)
C16 C17 C21 121.77(17)
C18 C17 C21 120.92(16)
C19 C18 C17 122.64(16)
C19 C18 H18 118.7
C17 C18 H18 118.7
C18 C19 C14 118.51(16)
C18 C19 C22 120.14(15)
C14 C19 C22 121.34(15)
C15 C20 H20A 109.5
C15 C20 H20B 109.5
H20A C20 H20B 109.5
C15 C20 H20C 109.5
H20A C20 H20C 109.5
H20B C20 H20C 109.5
C17 C21 H21A 109.5
C17 C21 H21B 109.5
H21A C21 H21B 109.5
C17 C21 H21C 109.5
H21A C21 H21C 109.5
H21B C21 H21C 109.5
C19 C22 H22A 109.5
C19 C22 H22B 109.5
H22A C22 H22B 109.5
C19 C22 H22C 109.5
H22A C22 H22C 109.5
H22B C22 H22C 109.5
C28 C23 C24 119.55(16)
C28 C23 N4 122.56(15)
C24 C23 N4 117.88(15)
C25 C24 C23 120.02(18)
C25 C24 H24 120.0
C23 C24 H24 120.0
C26 C25 C24 120.78(19)
C26 C25 H25 119.6
C24 C25 H25 119.6
C25 C26 C27 119.12(18)
C25 C26 H26 120.4
C27 C26 H26 120.4
C26 C27 C28 120.88(19)
C26 C27 H27 119.6
C28 C27 H27 119.6
C23 C28 C27 119.64(17)
C23 C28 H28 120.2
C27 C28 H28 120.2
C30 O3 C31 118.53(14)
C30 C29 H29A 109.5
C30 C29 H29B 109.5
H29A C29 H29B 109.5
C30 C29 H29C 109.5
H29A C29 H29C 109.5
H29B C29 H29C 109.5
O4 C30 O3 123.69(18)
O4 C30 C29 124.52(19)
O3 C30 C29 111.79(16)
O3 C31 C32 108.63(18)
O3 C31 H31A 110.0
C32 C31 H31A 110.0
O3 C31 H31B 110.0
C32 C31 H31B 110.0
H31A C31 H31B 108.3
C31 C32 H32A 109.5
C31 C32 H32B 109.5
H32A C32 H32B 109.5
C31 C32 H32C 109.5
H32A C32 H32C 109.5
H32B C32 H32C 109.5

loop_
_geom_bond_atom_site_label_1
_geom_bond_atom_site_label_2
_geom_bond_distance
O1 C6 1.2109(19)
N1 C4 1.364(2)
N1 C1 1.377(2)
N1 C6 1.391(2)
C1 C2 1.357(3)
C1 H1 0.9300
O2 C7 1.2207(19)
N2 C6 1.371(2)
N2 C8 1.421(2)
N2 C5 1.484(2)
C2 C3 1.424(3)
C2 H2 0.9300
N3 C7 1.391(2)
N3 C14 1.4436(19)
N3 C5 1.4579(19)
C3 C4 1.357(3)
C3 H3 0.9300
N4 C7 1.364(2)
N4 C23 1.419(2)
N4 H4 0.8600
C4 C5 1.509(2)
C5 H5 0.9800
C8 C9 1.384(2)
C8 C13 1.384(3)
C9 C10 1.381(3)
C9 H9 0.9300
C10 C11 1.381(3)
C10 H10 0.9300
C11 C12 1.368(3)
C11 H11 0.9300
C12 C13 1.384(3)
C12 H12 0.9300
C13 H13 0.9300
C14 C19 1.403(2)
C14 C15 1.407(2)
C15 C16 1.392(2)
C15 C20 1.505(2)
C16 C17 1.389(2)
C16 H16 0.9300
C17 C18 1.390(2)
C17 C21 1.505(2)
C18 C19 1.386(2)
C18 H18 0.9300
C19 C22 1.500(2)
C20 H20A 0.9600
C20 H20B 0.9600
C20 H20C 0.9600
C21 H21A 0.9600
C21 H21B 0.9600
C21 H21C 0.9600
C22 H22A 0.9600
C22 H22B 0.9600
C22 H22C 0.9600
C23 C28 1.377(2)
C23 C24 1.391(2)
C24 C25 1.378(3)
C24 H24 0.9300
C25 C26 1.375(3)
C25 H25 0.9300
C26 C27 1.377(3)
C26 H26 0.9300
C27 C28 1.390(3)
C27 H27 0.9300
C28 H28 0.9300
O3 C30 1.333(2)
O3 C31 1.452(2)
O4 C30 1.199(2)
C29 C30 1.486(3)
C29 H29A 0.9600
C29 H29B 0.9600
C29 H29C 0.9600
C31 C32 1.478(3)
C31 H31A 0.9700
C31 H31B 0.9700
C32 H32A 0.9600
C32 H32B 0.9600
C32 H32C 0.9600

loop_
_geom_hbond_atom_site_label_D
_geom_hbond_atom_site_label_H
_geom_hbond_atom_site_label_A
_geom_hbond_site_symmetry_A
_geom_hbond_distance_DH
_geom_hbond_distance_HA
_geom_hbond_distance_DA
_geom_hbond_angle_DHA
_geom_hbond_publ_flag
N4 H4 O1 4_565 0.860 2.114 2.899(2) 151 y
C24 H24 O1 4_565 0.930 2.637 3.181(2) 118 y
C18 H18 O3 4_575 0.930 2.667 3.556(2) 160 y
C3 H3 O4 3_565 0.930 2.624 3.467(2) 151 y
C27 H27 O4 1_545 0.930 2.652 3.496(2) 151 y
